data_7126084
loop_
_publ_author_name
'Ma, Yan'
'Zhai, Yuan-Qi'
'Ding, You-Song'
'Han, Tian'
'Zheng, Yan-Zhen'

_publ_section_title
;
 Understanding a pentagonal-bipyramidal holmium(iii) complex with a record
 energy barrier for magnetisation reversal.
;
_journal_issue 28
_journal_name_full 'Chemical communications (Cambridge, England)'
_journal_page_first 3979
_journal_page_last 3982
_journal_paper_doi 10.1039/d0cc00500b
_journal_volume 56
_journal_year 2020
_chemical_formula_moiety 'C31 H43 N5 O2 Si2 Y, C24 H20 B'
_chemical_formula_sum 'C55 H63 B N5 O2 Si2 Y'
_chemical_formula_weight 982.00
_space_group_crystal_system monoclinic
_space_group_IT_number 14
_space_group_name_Hall '-P 2ybc'
_space_group_name_H-M_alt 'P 1 21/c 1'
_atom_sites_solution_hydrogens geom
_atom_sites_solution_primary dual
_audit_block_doi 10.5517/ccdc.csd.cc23wd6m
_audit_creation_date 2019-10-25
_audit_creation_method
;
Olex2 1.2
(compiled 2018.05.29 svn.r3508 for OlexSys, GUI svn.r5506)
;
_audit_update_record
;
2019-10-31 deposited with the CCDC.	2020-03-02 downloaded from the CCDC.
;
_cell_angle_alpha 90
_cell_angle_beta 93.554(5)
_cell_angle_gamma 90
_cell_formula_units_Z 4
_cell_length_a 12.054(5)
_cell_length_b 22.253(8)
_cell_length_c 20.280(8)
_cell_measurement_reflns_used 9856
_cell_measurement_temperature 150
_cell_measurement_theta_max 25.19
_cell_measurement_theta_min 2.22
_cell_volume 5429(4)
_computing_cell_refinement 'SAINT v8.27A (Bruker, 2012)'
_computing_data_reduction 'SAINT v8.27A (Bruker, 2012)'
_computing_molecular_graphics 'Olex2 (Dolomanov et al., 2009)'
_computing_publication_material 'Olex2 (Dolomanov et al., 2009)'
_computing_structure_refinement 'ShelXL (Sheldrick, 2015)'
_computing_structure_solution 'ShelXT (Sheldrick, 2015)'
_diffrn_ambient_temperature 150
_diffrn_measured_fraction_theta_full 0.999
_diffrn_measured_fraction_theta_max 0.992
_diffrn_measurement_device_type 'Bruker APEX-II CCD'
_diffrn_measurement_method '\f and \w scans'
_diffrn_radiation_monochromator graphite
_diffrn_radiation_type MoK\a
_diffrn_radiation_wavelength 0.71073
_diffrn_reflns_av_R_equivalents 0.0448
_diffrn_reflns_av_unetI/netI 0.0347
_diffrn_reflns_Laue_measured_fraction_full 0.999
_diffrn_reflns_Laue_measured_fraction_max 0.992
_diffrn_reflns_limit_h_max 14
_diffrn_reflns_limit_h_min -14
_diffrn_reflns_limit_k_max 26
_diffrn_reflns_limit_k_min -26
_diffrn_reflns_limit_l_max 24
_diffrn_reflns_limit_l_min -24
_diffrn_reflns_number 52752
_diffrn_reflns_point_group_measured_fraction_full 0.999
_diffrn_reflns_point_group_measured_fraction_max 0.992
_diffrn_reflns_theta_full 25.242
_diffrn_reflns_theta_max 25.348
_diffrn_reflns_theta_min 1.360
_diffrn_standards_number 0
_exptl_absorpt_coefficient_mu 1.161
_exptl_absorpt_correction_T_max 0.793
_exptl_absorpt_correction_T_min 0.620
_exptl_absorpt_correction_type multi-scan
_exptl_crystal_colour colourless
_exptl_crystal_colour_primary colourless
_exptl_crystal_density_diffrn 1.201
_exptl_crystal_description block
_exptl_crystal_F_000 2064
_exptl_crystal_size_max 0.45
_exptl_crystal_size_mid 0.35
_exptl_crystal_size_min 0.2
_refine_diff_density_max 0.313
_refine_diff_density_min -0.342
_refine_diff_density_rms 0.045
_refine_ls_extinction_method none
_refine_ls_goodness_of_fit_ref 1.028
_refine_ls_hydrogen_treatment constr
_refine_ls_matrix_type full
_refine_ls_number_parameters 601
_refine_ls_number_reflns 9878
_refine_ls_number_restraints 0
_refine_ls_restrained_S_all 1.028
_refine_ls_R_factor_all 0.0557
_refine_ls_R_factor_gt 0.0339
_refine_ls_shift/su_max 0.003
_refine_ls_shift/su_mean 0.000
_refine_ls_structure_factor_coef Fsqd
_refine_ls_weighting_details 'w=1/[\s^2^(Fo^2^)+(0.0371P)^2^+2.2761P] where P=(Fo^2^+2Fc^2^)/3'
_refine_ls_weighting_scheme calc
_refine_ls_wR_factor_gt 0.0752
_refine_ls_wR_factor_ref 0.0841
_reflns_Friedel_coverage 0.000
_reflns_number_gt 7603
_reflns_number_total 9878
_reflns_threshold_expression 'I > 2\s(I)'
_cod_data_source_file d0cc00500b2.cif
_cod_data_source_block 1
_cod_depositor_comments 'Adding full bibliography for 7126084--7126087.cif.'
_cod_database_code 7126084
_shelx_shelxl_version_number 2018/3
_shelx_space_group_comment
;
The symmetry employed for this shelxl refinement is uniquely defined
by the following loop, which should always be used as a source of
symmetry information in preference to the above space-group names.
They are only intended as comments.
;
_shelx_estimated_absorpt_t_max 0.801
_shelx_estimated_absorpt_t_min 0.623
_olex2_refinement_description
;
1. Fixed Uiso
 At 1.2 times of:
  All C(H) groups
 At 1.5 times of:
  All C(H,H,H) groups
2.a Aromatic/amide H refined with riding coordinates:
 C39(H39), C21(H21), C45(H45), C43(H43), C49(H49), C16(H16), C27(H27),
 C42(H42), C20(H20), C31(H31), C55(H55), C33(H33), C22(H22), C40(H40), C7(H7),
 C24(H24), C41(H41), C48(H48), C11(H11), C23(H23), C30(H30), C8(H8), C19(H19),
 C46(H46), C26(H26), C15(H15), C51(H51), C28(H28), C17(H17), C12(H12), C54(H54),
  C37(H37), C29(H29), C47(H47), C25(H25), C9(H9), C18(H18), C53(H53), C10(H10),
 C34(H34), C14(H14), C36(H36), C35(H35), C52(H52), C13(H13)
2.b Idealised Me refined as rotating group:
 C3(H3A,H3B,H3C), C4(H4A,H4B,H4C), C5(H5A,H5B,H5C), C1(H1A,H1B,H1C), C6(H6A,
 H6B,H6C), C2(H2A,H2B,H2C)
;
_olex2_submission_special_instructions 'No special instructions were received'

loop_
_space_group_symop_operation_xyz
'x, y, z'
'-x, y+1/2, -z+1/2'
'-x, -y, -z'
'x, -y-1/2, z-1/2'

loop_
_atom_site_label
_atom_site_type_symbol
_atom_site_fract_x
_atom_site_fract_y
_atom_site_fract_z
_atom_site_U_iso_or_equiv
_atom_site_adp_type
_atom_site_occupancy
_atom_site_site_symmetry_order
_atom_site_calc_flag
_atom_site_refinement_flags_posn
_atom_site_refinement_flags_adp
_atom_site_refinement_flags_occupancy
_atom_site_disorder_assembly
_atom_site_disorder_group
Y1 Y 0.99765(2) 0.54145(2) 0.75439(2) 0.02693(7) Uani 1 1 d . . . . .
Si2 Si 0.82508(5) 0.59267(3) 0.89203(3) 0.03429(16) Uani 1 1 d . . . . .
Si1 Si 1.18022(6) 0.46892(3) 0.63506(3) 0.03675(16) Uani 1 1 d . . . . .
O2 O 0.89701(12) 0.57214(7) 0.83155(7) 0.0321(4) Uani 1 1 d . . . . .
O1 O 1.09770(12) 0.50497(7) 0.68089(8) 0.0364(4) Uani 1 1 d . . . . .
N3 N 0.83698(15) 0.47513(8) 0.71173(9) 0.0323(4) Uani 1 1 d . . . . .
N5 N 1.08126(15) 0.64469(8) 0.74201(9) 0.0325(4) Uani 1 1 d . . . . .
N1 N 1.17323(15) 0.55013(8) 0.83227(9) 0.0336(4) Uani 1 1 d . . . . .
N2 N 1.01794(16) 0.44233(8) 0.81647(9) 0.0347(5) Uani 1 1 d . . . . .
N4 N 0.87500(15) 0.60402(9) 0.67538(9) 0.0340(4) Uani 1 1 d . . . . .
C39 C 0.21640(19) 0.67834(10) 0.50862(11) 0.0336(5) Uani 1 1 d . . . . .
H39 H 0.257571 0.643413 0.521520 0.040 Uiso 1 1 calc R . . . .
C44 C 0.45723(18) 0.73283(10) 0.42581(11) 0.0303(5) Uani 1 1 d . . . . .
C38 C 0.27464(18) 0.73142(10) 0.49651(10) 0.0295(5) Uani 1 1 d . . . . .
C21 C 0.73606(19) 0.48280(11) 0.73455(11) 0.0366(5) Uani 1 1 d . . . . .
H21 H 0.725786 0.515137 0.764140 0.044 Uiso 1 1 calc R . . . .
C50 C 0.45293(19) 0.79905(10) 0.53668(11) 0.0323(5) Uani 1 1 d . . . . .
C45 C 0.3969(2) 0.75700(11) 0.37098(12) 0.0380(6) Uani 1 1 d . . . . .
H45 H 0.326311 0.774224 0.377457 0.046 Uiso 1 1 calc R . . . .
C43 C 0.20668(19) 0.78086(10) 0.47817(11) 0.0342(5) Uani 1 1 d . . . . .
H43 H 0.241232 0.818235 0.469853 0.041 Uiso 1 1 calc R . . . .
C32 C 0.45966(18) 0.67943(11) 0.54852(12) 0.0360(5) Uani 1 1 d . . . . .
C49 C 0.56098(19) 0.70853(11) 0.41140(12) 0.0382(6) Uani 1 1 d . . . . .
H49 H 0.606908 0.691892 0.446543 0.046 Uiso 1 1 calc R . . . .
C16 C 0.9378(2) 0.42061(11) 0.85292(11) 0.0377(6) Uani 1 1 d . . . . .
H16 H 0.872632 0.444014 0.856845 0.045 Uiso 1 1 calc R . . . .
C27 C 1.12785(19) 0.66256(11) 0.68706(12) 0.0378(6) Uani 1 1 d . . . . .
H27 H 1.132211 0.634679 0.651841 0.045 Uiso 1 1 calc R . . . .
C42 C 0.0918(2) 0.77754(11) 0.47169(12) 0.0380(6) Uani 1 1 d . . . . .
H42 H 0.049711 0.812131 0.458750 0.046 Uiso 1 1 calc R . . . .
C20 C 0.64593(19) 0.44629(11) 0.71749(12) 0.0390(6) Uani 1 1 d . . . . .
H20 H 0.576241 0.453102 0.735637 0.047 Uiso 1 1 calc R . . . .
C31 C 1.0763(2) 0.68513(11) 0.79111(12) 0.0385(6) Uani 1 1 d . . . . .
H31 H 1.043817 0.673223 0.830575 0.046 Uiso 1 1 calc R . . . .
C55 C 0.5549(2) 0.82627(11) 0.52523(11) 0.0379(6) Uani 1 1 d . . . . .
H55 H 0.599572 0.808921 0.493261 0.046 Uiso 1 1 calc R . . . .
C33 C 0.4702(2) 0.68468(13) 0.61738(13) 0.0458(6) Uani 1 1 d . . . . .
H33 H 0.454520 0.722431 0.636597 0.055 Uiso 1 1 calc R . . . .
C22 C 0.8209(2) 0.65184(11) 0.69771(12) 0.0395(6) Uani 1 1 d . . . . .
H22 H 0.824114 0.658877 0.743988 0.047 Uiso 1 1 calc R . . . .
C40 C 0.1013(2) 0.67465(11) 0.50258(12) 0.0395(6) Uani 1 1 d . . . . .
H40 H 0.065833 0.637637 0.511356 0.047 Uiso 1 1 calc R . . . .
C7 C 1.1698(2) 0.54283(11) 0.89750(12) 0.0387(6) Uani 1 1 d . . . . .
H7 H 1.101856 0.530173 0.914421 0.046 Uiso 1 1 calc R . . . .
C24 C 0.7561(2) 0.68196(14) 0.59023(14) 0.0535(7) Uani 1 1 d . . . . .
H24 H 0.715938 0.708677 0.561075 0.064 Uiso 1 1 calc R . . . .
C3 C 1.1321(2) 0.38965(11) 0.62017(13) 0.0438(6) Uani 1 1 d . . . . .
H3A H 1.120201 0.370275 0.662552 0.066 Uiso 1 1 calc GR . . . .
H3B H 1.188660 0.367411 0.597488 0.066 Uiso 1 1 calc GR . . . .
H3C H 1.062286 0.389854 0.592703 0.066 Uiso 1 1 calc GR . . . .
C41 C 0.0379(2) 0.72407(11) 0.48397(12) 0.0382(6) Uani 1 1 d . . . . .
H41 H -0.040881 0.721535 0.479669 0.046 Uiso 1 1 calc R . . . .
C48 C 0.5991(2) 0.70780(11) 0.34820(13) 0.0441(6) Uani 1 1 d . . . . .
H48 H 0.669305 0.690404 0.341029 0.053 Uiso 1 1 calc R . . . .
C11 C 1.27129(19) 0.56761(11) 0.80996(13) 0.0416(6) Uani 1 1 d . . . . .
H11 H 1.276310 0.572734 0.763738 0.050 Uiso 1 1 calc R . . . .
C23 C 0.7611(2) 0.69118(12) 0.65716(14) 0.0467(7) Uani 1 1 d . . . . .
H23 H 0.723796 0.724335 0.675278 0.056 Uiso 1 1 calc R . . . .
C30 C 1.1159(2) 0.74290(12) 0.78684(13) 0.0467(7) Uani 1 1 d . . . . .
H30 H 1.110155 0.770283 0.822408 0.056 Uiso 1 1 calc R . . . .
C8 C 1.2601(2) 0.55275(11) 0.94175(13) 0.0483(7) Uani 1 1 d . . . . .
H8 H 1.253862 0.546950 0.987778 0.058 Uiso 1 1 calc R . . . .
C4 C 0.8946(2) 0.56682(13) 0.97227(12) 0.0468(6) Uani 1 1 d . . . . .
H4A H 0.905533 0.523215 0.970915 0.070 Uiso 1 1 calc GR . . . .
H4B H 0.847741 0.576935 1.008500 0.070 Uiso 1 1 calc GR . . . .
H4C H 0.966773 0.586806 0.979370 0.070 Uiso 1 1 calc GR . . . .
C19 C 0.6591(2) 0.39995(11) 0.67376(13) 0.0444(6) Uani 1 1 d . . . . .
H19 H 0.598603 0.374344 0.660642 0.053 Uiso 1 1 calc R . . . .
C46 C 0.4343(2) 0.75727(12) 0.30765(12) 0.0458(6) Uani 1 1 d . . . . .
H46 H 0.389916 0.774788 0.272373 0.055 Uiso 1 1 calc R . . . .
C26 C 0.8686(2) 0.59529(12) 0.60998(12) 0.0442(6) Uani 1 1 d . . . . .
H26 H 0.905488 0.561553 0.592773 0.053 Uiso 1 1 calc R . . . .
C15 C 0.9455(2) 0.36591(12) 0.88499(12) 0.0474(7) Uani 1 1 d . . . . .
H15 H 0.886858 0.352185 0.910346 0.057 Uiso 1 1 calc R . . . .
C51 C 0.3925(2) 0.82839(12) 0.58431(12) 0.0452(6) Uani 1 1 d . . . . .
H51 H 0.322602 0.812160 0.594306 0.054 Uiso 1 1 calc R . . . .
C28 C 1.1697(2) 0.71946(12) 0.67928(13) 0.0503(7) Uani 1 1 d . . . . .
H28 H 1.201974 0.730476 0.639474 0.060 Uiso 1 1 calc R . . . .
C17 C 0.8479(2) 0.42970(12) 0.66946(13) 0.0451(6) Uani 1 1 d . . . . .
H17 H 0.918463 0.423242 0.652237 0.054 Uiso 1 1 calc R . . . .
C12 C 1.1090(2) 0.40851(11) 0.81252(12) 0.0436(6) Uani 1 1 d . . . . .
H12 H 1.167098 0.423188 0.787328 0.052 Uiso 1 1 calc R . . . .
C5 C 0.8074(2) 0.67619(12) 0.89483(14) 0.0541(7) Uani 1 1 d . . . . .
H5A H 0.878322 0.695712 0.887071 0.081 Uiso 1 1 calc GR . . . .
H5B H 0.783554 0.687978 0.938301 0.081 Uiso 1 1 calc GR . . . .
H5C H 0.751166 0.688602 0.860572 0.081 Uiso 1 1 calc GR . . . .
C54 C 0.5935(2) 0.87745(12) 0.55850(13) 0.0510(7) Uani 1 1 d . . . . .
H54 H 0.663624 0.893898 0.549232 0.061 Uiso 1 1 calc R . . . .
C37 C 0.4832(2) 0.62226(11) 0.52396(15) 0.0491(7) Uani 1 1 d . . . . .
H37 H 0.475577 0.615597 0.477627 0.059 Uiso 1 1 calc R . . . .
C29 C 1.1640(2) 0.76025(12) 0.73009(14) 0.0533(7) Uani 1 1 d . . . . .
H29 H 1.192864 0.799710 0.725995 0.064 Uiso 1 1 calc R . . . .
C47 C 0.5361(2) 0.73208(12) 0.29572(13) 0.0461(6) Uani 1 1 d . . . . .
H47 H 0.561922 0.731524 0.252415 0.055 Uiso 1 1 calc R . . . .
C25 C 0.8105(2) 0.63330(14) 0.56641(13) 0.0540(7) Uani 1 1 d . . . . .
H25 H 0.808238 0.625714 0.520244 0.065 Uiso 1 1 calc R . . . .
C9 C 1.3591(2) 0.57113(12) 0.91806(15) 0.0513(7) Uani 1 1 d . . . . .
H9 H 1.422130 0.578611 0.947351 0.062 Uiso 1 1 calc R . . . .
C18 C 0.7615(2) 0.39169(12) 0.64964(14) 0.0511(7) Uani 1 1 d . . . . .
H18 H 0.773169 0.360008 0.619434 0.061 Uiso 1 1 calc R . . . .
C53 C 0.5311(3) 0.90461(13) 0.60487(14) 0.0608(8) Uani 1 1 d . . . . .
H53 H 0.557335 0.939619 0.627658 0.073 Uiso 1 1 calc R . . . .
B1 B 0.4118(2) 0.73546(12) 0.50116(13) 0.0309(6) Uani 1 1 d . . . . .
C10 C 1.3647(2) 0.57841(12) 0.85111(15) 0.0497(7) Uani 1 1 d . . . . .
H10 H 1.432069 0.590754 0.833305 0.060 Uiso 1 1 calc R . . . .
C34 C 0.5025(2) 0.63748(15) 0.65902(15) 0.0595(8) Uani 1 1 d . . . . .
H34 H 0.507153 0.643069 0.705546 0.071 Uiso 1 1 calc R . . . .
C14 C 1.0396(3) 0.33154(12) 0.87961(14) 0.0560(8) Uani 1 1 d . . . . .
H14 H 1.046636 0.293501 0.900737 0.067 Uiso 1 1 calc R . . . .
C36 C 0.5177(2) 0.57465(13) 0.56547(19) 0.0648(9) Uani 1 1 d . . . . .
H36 H 0.534255 0.536663 0.547084 0.078 Uiso 1 1 calc R . . . .
C35 C 0.5276(2) 0.58276(15) 0.63270(18) 0.0658(9) Uani 1 1 d . . . . .
H35 H 0.551803 0.550596 0.660849 0.079 Uiso 1 1 calc R . . . .
C52 C 0.4296(3) 0.87972(13) 0.61738(14) 0.0585(8) Uani 1 1 d . . . . .
H52 H 0.384956 0.897904 0.648838 0.070 Uiso 1 1 calc R . . . .
C13 C 1.1230(3) 0.35331(12) 0.84317(14) 0.0541(7) Uani 1 1 d . . . . .
H13 H 1.189184 0.330818 0.839075 0.065 Uiso 1 1 calc R . . . .
C1 C 1.3251(2) 0.46401(13) 0.67403(16) 0.0600(8) Uani 1 1 d . . . . .
H1A H 1.354778 0.504601 0.681591 0.090 Uiso 1 1 calc GR . . . .
H1B H 1.372365 0.442120 0.644581 0.090 Uiso 1 1 calc GR . . . .
H1C H 1.323960 0.442734 0.716298 0.090 Uiso 1 1 calc GR . . . .
C6 C 0.6812(2) 0.55947(15) 0.88588(14) 0.0613(9) Uani 1 1 d . . . . .
H6A H 0.641095 0.573684 0.845338 0.092 Uiso 1 1 calc GR . . . .
H6B H 0.641187 0.571903 0.924231 0.092 Uiso 1 1 calc GR . . . .
H6C H 0.686372 0.515531 0.884876 0.092 Uiso 1 1 calc GR . . . .
C2 C 1.1882(3) 0.50664(14) 0.55300(15) 0.0720(10) Uani 1 1 d . . . . .
H2A H 1.113968 0.508064 0.530456 0.108 Uiso 1 1 calc GR . . . .
H2B H 1.238377 0.483980 0.526012 0.108 Uiso 1 1 calc GR . . . .
H2C H 1.216508 0.547634 0.559563 0.108 Uiso 1 1 calc GR . . . .

loop_
_atom_site_aniso_label
_atom_site_aniso_U_11
_atom_site_aniso_U_22
_atom_site_aniso_U_33
_atom_site_aniso_U_23
_atom_site_aniso_U_13
_atom_site_aniso_U_12
Y1 0.02531(11) 0.02761(11) 0.02783(12) 0.00047(9) 0.00128(8) -0.00164(10)
Si2 0.0271(3) 0.0433(4) 0.0326(4) -0.0060(3) 0.0032(3) -0.0010(3)
Si1 0.0377(4) 0.0329(4) 0.0408(4) -0.0016(3) 0.0115(3) 0.0008(3)
O2 0.0287(8) 0.0360(9) 0.0317(8) -0.0005(7) 0.0016(7) -0.0002(7)
O1 0.0349(9) 0.0350(9) 0.0399(9) -0.0034(7) 0.0062(7) 0.0000(7)
N3 0.0309(10) 0.0321(11) 0.0336(10) -0.0004(8) -0.0005(8) -0.0010(8)
N5 0.0300(10) 0.0348(11) 0.0323(11) 0.0028(9) -0.0005(8) -0.0023(8)
N1 0.0298(10) 0.0314(11) 0.0394(11) 0.0036(9) -0.0007(8) -0.0015(8)
N2 0.0353(11) 0.0330(11) 0.0354(11) 0.0022(8) -0.0015(9) -0.0029(9)
N4 0.0313(10) 0.0363(11) 0.0340(11) 0.0030(9) -0.0008(8) -0.0039(9)
C39 0.0357(13) 0.0296(13) 0.0353(13) 0.0030(10) -0.0008(10) -0.0021(10)
C44 0.0303(12) 0.0222(11) 0.0381(13) -0.0045(10) -0.0007(10) -0.0041(10)
C38 0.0353(12) 0.0287(12) 0.0244(11) -0.0027(9) 0.0015(9) -0.0011(10)
C21 0.0335(13) 0.0397(14) 0.0364(13) -0.0039(11) 0.0002(10) 0.0008(11)
C50 0.0366(13) 0.0303(13) 0.0297(12) 0.0043(10) -0.0012(10) -0.0039(10)
C45 0.0344(13) 0.0395(14) 0.0403(14) 0.0025(11) 0.0046(11) 0.0028(11)
C43 0.0365(13) 0.0298(13) 0.0368(13) -0.0020(10) 0.0061(11) -0.0014(10)
C32 0.0272(12) 0.0335(13) 0.0464(15) 0.0071(11) -0.0036(10) -0.0058(10)
C49 0.0324(13) 0.0415(14) 0.0400(14) -0.0064(11) -0.0032(11) 0.0022(11)
C16 0.0364(13) 0.0401(15) 0.0361(13) 0.0016(11) -0.0023(11) -0.0077(11)
C27 0.0407(14) 0.0375(14) 0.0352(13) 0.0031(11) 0.0013(11) -0.0046(11)
C42 0.0379(14) 0.0370(14) 0.0393(14) -0.0036(11) 0.0037(11) 0.0068(11)
C20 0.0288(12) 0.0449(15) 0.0427(14) 0.0068(12) -0.0026(10) -0.0032(11)
C31 0.0419(14) 0.0398(14) 0.0339(13) -0.0017(11) 0.0025(11) -0.0061(11)
C55 0.0393(14) 0.0410(14) 0.0332(13) 0.0009(11) 0.0000(11) -0.0079(11)
C33 0.0401(15) 0.0493(16) 0.0475(16) 0.0144(13) 0.0004(12) -0.0028(12)
C22 0.0411(14) 0.0395(14) 0.0376(14) 0.0030(11) -0.0010(11) 0.0004(12)
C40 0.0397(14) 0.0359(14) 0.0428(14) 0.0037(11) 0.0017(11) -0.0096(11)
C7 0.0371(13) 0.0402(14) 0.0386(14) 0.0018(11) -0.0005(11) -0.0027(11)
C24 0.0441(16) 0.0588(19) 0.0554(18) 0.0273(15) -0.0135(13) -0.0063(14)
C3 0.0462(15) 0.0401(15) 0.0450(15) -0.0077(12) 0.0019(12) 0.0017(12)
C41 0.0291(13) 0.0459(15) 0.0399(14) -0.0051(11) 0.0043(11) -0.0038(11)
C48 0.0363(14) 0.0450(15) 0.0514(16) -0.0119(12) 0.0056(12) 0.0015(12)
C11 0.0336(13) 0.0428(15) 0.0487(15) 0.0061(12) 0.0039(12) 0.0030(11)
C23 0.0399(15) 0.0399(15) 0.0595(18) 0.0075(13) -0.0025(13) 0.0011(12)
C30 0.0580(17) 0.0363(15) 0.0448(16) -0.0053(12) -0.0058(13) -0.0068(13)
C8 0.0543(17) 0.0439(16) 0.0448(15) -0.0034(12) -0.0122(13) 0.0012(13)
C4 0.0498(16) 0.0557(17) 0.0352(14) -0.0033(12) 0.0055(12) -0.0010(13)
C19 0.0427(15) 0.0388(15) 0.0498(16) 0.0046(12) -0.0112(12) -0.0125(12)
C46 0.0457(16) 0.0529(17) 0.0389(15) 0.0083(12) 0.0035(12) 0.0020(13)
C26 0.0443(15) 0.0529(17) 0.0354(14) -0.0007(12) 0.0012(12) -0.0020(13)
C15 0.0561(17) 0.0474(16) 0.0382(15) 0.0095(12) -0.0007(12) -0.0183(14)
C51 0.0475(15) 0.0440(16) 0.0449(15) -0.0093(12) 0.0097(12) -0.0113(12)
C28 0.0592(18) 0.0497(17) 0.0422(15) 0.0124(13) 0.0035(13) -0.0177(14)
C17 0.0395(14) 0.0468(16) 0.0498(16) -0.0108(13) 0.0090(12) -0.0028(12)
C12 0.0472(15) 0.0394(15) 0.0444(15) 0.0045(12) 0.0040(12) 0.0023(12)
C5 0.0484(16) 0.0545(18) 0.0594(18) -0.0093(14) 0.0032(14) 0.0145(14)
C54 0.0524(17) 0.0540(17) 0.0461(16) 0.0020(13) -0.0020(13) -0.0239(14)
C37 0.0463(16) 0.0348(15) 0.0641(18) 0.0051(13) -0.0130(13) -0.0023(12)
C29 0.0665(19) 0.0373(15) 0.0542(18) 0.0088(13) -0.0110(15) -0.0196(14)
C47 0.0481(16) 0.0522(16) 0.0391(15) -0.0039(12) 0.0108(12) -0.0062(13)
C25 0.0567(17) 0.070(2) 0.0338(15) 0.0096(14) -0.0085(13) -0.0052(16)
C9 0.0402(16) 0.0426(16) 0.068(2) -0.0090(14) -0.0193(14) 0.0002(12)
C18 0.0563(18) 0.0426(16) 0.0539(17) -0.0167(13) 0.0006(14) -0.0074(13)
C53 0.082(2) 0.0479(18) 0.0514(18) -0.0128(14) -0.0001(16) -0.0258(16)
B1 0.0304(14) 0.0275(14) 0.0346(14) 0.0001(11) 0.0002(11) -0.0021(11)
C10 0.0266(13) 0.0468(17) 0.075(2) 0.0034(14) -0.0011(13) -0.0002(11)
C34 0.0531(18) 0.068(2) 0.0561(18) 0.0273(16) -0.0040(14) -0.0076(16)
C14 0.080(2) 0.0348(15) 0.0517(17) 0.0129(13) -0.0072(16) -0.0032(15)
C36 0.0567(19) 0.0306(16) 0.104(3) 0.0114(16) -0.0166(18) -0.0035(13)
C35 0.0469(17) 0.057(2) 0.091(3) 0.0415(19) -0.0164(17) -0.0080(15)
C52 0.073(2) 0.0524(18) 0.0511(17) -0.0213(14) 0.0128(15) -0.0108(16)
C13 0.0633(19) 0.0401(16) 0.0586(18) 0.0061(13) 0.0001(15) 0.0124(14)
C1 0.0372(15) 0.0535(18) 0.090(2) -0.0193(16) 0.0131(15) -0.0038(13)
C6 0.0380(15) 0.095(2) 0.0517(17) -0.0254(16) 0.0121(13) -0.0150(15)
C2 0.110(3) 0.0489(19) 0.062(2) 0.0099(15) 0.0397(19) 0.0146(18)

loop_
_atom_type_symbol
_atom_type_description
_atom_type_scat_dispersion_real
_atom_type_scat_dispersion_imag
_atom_type_scat_source
C C 0.0033 0.0016 'International Tables Vol C Tables 4.2.6.8 and 6.1.1.4'
H H 0.0000 0.0000 'International Tables Vol C Tables 4.2.6.8 and 6.1.1.4'
B B 0.0013 0.0007 'International Tables Vol C Tables 4.2.6.8 and 6.1.1.4'
N N 0.0061 0.0033 'International Tables Vol C Tables 4.2.6.8 and 6.1.1.4'
O O 0.0106 0.0060 'International Tables Vol C Tables 4.2.6.8 and 6.1.1.4'
Si Si 0.0817 0.0704 'International Tables Vol C Tables 4.2.6.8 and 6.1.1.4'
Y Y -2.7962 3.5667 'International Tables Vol C Tables 4.2.6.8 and 6.1.1.4'

loop_
_geom_angle_atom_site_label_1
_geom_angle_atom_site_label_2
_geom_angle_atom_site_label_3
_geom_angle
_geom_angle_site_symmetry_1
_geom_angle_site_symmetry_3
_geom_angle_publ_flag
O2 Y1 N3 88.84(6) . . ?
O2 Y1 N5 91.72(6) . . ?
O2 Y1 N1 90.53(6) . . ?
O2 Y1 N2 87.51(6) . . ?
O2 Y1 N4 87.26(6) . . ?
O1 Y1 O2 176.03(6) . . ?
O1 Y1 N3 89.60(6) . . ?
O1 Y1 N5 91.74(6) . . ?
O1 Y1 N1 88.75(7) . . ?
O1 Y1 N2 88.55(6) . . ?
O1 Y1 N4 95.76(7) . . ?
N3 Y1 N1 146.49(6) . . ?
N3 Y1 N2 73.33(6) . . ?
N5 Y1 N3 142.51(6) . . ?
N5 Y1 N1 70.99(6) . . ?
N5 Y1 N2 144.15(6) . . ?
N5 Y1 N4 69.99(6) . . ?
N2 Y1 N1 73.18(6) . . ?
N4 Y1 N3 72.61(6) . . ?
N4 Y1 N1 140.82(6) . . ?
N4 Y1 N2 145.61(6) . . ?
O2 Si2 C4 109.96(10) . . ?
O2 Si2 C5 111.85(11) . . ?
O2 Si2 C6 112.05(11) . . ?
C4 Si2 C6 107.30(13) . . ?
C5 Si2 C4 108.90(13) . . ?
C5 Si2 C6 106.60(14) . . ?
O1 Si1 C3 111.35(10) . . ?
O1 Si1 C1 112.14(11) . . ?
O1 Si1 C2 110.88(12) . . ?
C1 Si1 C3 106.48(12) . . ?
C2 Si1 C3 108.13(14) . . ?
C2 Si1 C1 107.63(16) . . ?
Si2 O2 Y1 176.94(10) . . ?
Si1 O1 Y1 170.00(10) . . ?
C21 N3 Y1 119.83(15) . . ?
C17 N3 Y1 123.60(15) . . ?
C17 N3 C21 116.5(2) . . ?
C27 N5 Y1 122.89(15) . . ?
C27 N5 C31 117.2(2) . . ?
C31 N5 Y1 119.85(15) . . ?
C7 N1 Y1 121.65(15) . . ?
C7 N1 C11 116.7(2) . . ?
C11 N1 Y1 121.42(16) . . ?
C16 N2 Y1 122.30(16) . . ?
C12 N2 Y1 120.82(16) . . ?
C12 N2 C16 116.9(2) . . ?
C22 N4 Y1 120.00(15) . . ?
C26 N4 Y1 122.94(16) . . ?
C26 N4 C22 116.8(2) . . ?
C40 C39 C38 122.9(2) . . ?
C45 C44 C49 114.0(2) . . ?
C45 C44 B1 122.4(2) . . ?
C49 C44 B1 123.6(2) . . ?
C39 C38 C43 114.5(2) . . ?
C39 C38 B1 123.0(2) . . ?
C43 C38 B1 122.4(2) . . ?
N3 C21 C20 123.7(2) . . ?
C55 C50 C51 114.2(2) . . ?
C55 C50 B1 122.7(2) . . ?
C51 C50 B1 122.9(2) . . ?
C46 C45 C44 123.7(2) . . ?
C42 C43 C38 123.1(2) . . ?
C33 C32 C37 115.0(2) . . ?
C33 C32 B1 121.5(2) . . ?
C37 C32 B1 123.3(2) . . ?
C48 C49 C44 123.0(2) . . ?
N2 C16 C15 123.2(2) . . ?
N5 C27 C28 123.0(2) . . ?
C43 C42 C41 120.4(2) . . ?
C19 C20 C21 118.8(2) . . ?
N5 C31 C30 123.1(2) . . ?
C54 C55 C50 123.0(2) . . ?
C34 C33 C32 123.3(3) . . ?
N4 C22 C23 123.5(2) . . ?
C41 C40 C39 120.8(2) . . ?
N1 C7 C8 123.4(2) . . ?
C25 C24 C23 118.4(2) . . ?
C40 C41 C42 118.4(2) . . ?
C47 C48 C49 120.7(2) . . ?
N1 C11 C10 123.1(2) . . ?
C24 C23 C22 119.1(3) . . ?
C29 C30 C31 118.7(2) . . ?
C9 C8 C7 119.0(3) . . ?
C18 C19 C20 118.3(2) . . ?
C47 C46 C45 120.2(2) . . ?
N4 C26 C25 122.7(3) . . ?
C14 C15 C16 118.9(3) . . ?
C52 C51 C50 123.4(2) . . ?
C27 C28 C29 119.0(2) . . ?
N3 C17 C18 123.1(2) . . ?
N2 C12 C13 123.4(2) . . ?
C53 C54 C55 120.6(2) . . ?
C36 C37 C32 122.2(3) . . ?
C30 C29 C28 118.9(2) . . ?
C48 C47 C46 118.4(2) . . ?
C24 C25 C26 119.5(3) . . ?
C10 C9 C8 118.5(2) . . ?
C19 C18 C17 119.6(2) . . ?
C54 C53 C52 118.5(3) . . ?
C38 B1 C44 109.40(18) . . ?
C38 B1 C32 107.66(18) . . ?
C50 B1 C44 109.01(18) . . ?
C50 B1 C38 110.12(19) . . ?
C50 B1 C32 107.95(19) . . ?
C32 B1 C44 112.67(19) . . ?
C9 C10 C11 119.3(2) . . ?
C35 C34 C33 119.7(3) . . ?
C13 C14 C15 118.7(3) . . ?
C35 C36 C37 120.1(3) . . ?
C34 C35 C36 119.7(3) . . ?
C53 C52 C51 120.3(3) . . ?
C14 C13 C12 118.9(3) . . ?

loop_
_geom_bond_atom_site_label_1
_geom_bond_atom_site_label_2
_geom_bond_distance
_geom_bond_site_symmetry_2
_geom_bond_publ_flag
Y1 O2 2.1499(15) . ?
Y1 O1 2.1350(16) . ?
Y1 N3 2.5436(19) . ?
Y1 N5 2.527(2) . ?
Y1 N1 2.568(2) . ?
Y1 N2 2.544(2) . ?
Y1 N4 2.5295(19) . ?
Si2 O2 1.6113(16) . ?
Si2 C4 1.874(3) . ?
Si2 C5 1.872(3) . ?
Si2 C6 1.882(3) . ?
Si1 O1 1.6160(16) . ?
Si1 C3 1.875(3) . ?
Si1 C1 1.875(3) . ?
Si1 C2 1.872(3) . ?
N3 C21 1.339(3) . ?
N3 C17 1.337(3) . ?
N5 C27 1.339(3) . ?
N5 C31 1.346(3) . ?
N1 C7 1.336(3) . ?
N1 C11 1.349(3) . ?
N2 C16 1.342(3) . ?
N2 C12 1.337(3) . ?
N4 C22 1.341(3) . ?
N4 C26 1.338(3) . ?
C39 C38 1.403(3) . ?
C39 C40 1.387(3) . ?
C44 C45 1.398(3) . ?
C44 C49 1.410(3) . ?
C44 B1 1.656(3) . ?
C38 C43 1.408(3) . ?
C38 B1 1.653(3) . ?
C21 C20 1.383(3) . ?
C50 C55 1.403(3) . ?
C50 C51 1.406(3) . ?
C50 B1 1.650(3) . ?
C45 C46 1.387(3) . ?
C43 C42 1.385(3) . ?
C32 C33 1.399(3) . ?
C32 C37 1.402(4) . ?
C32 B1 1.656(3) . ?
C49 C48 1.388(3) . ?
C16 C15 1.380(3) . ?
C27 C28 1.375(3) . ?
C42 C41 1.386(3) . ?
C20 C19 1.376(4) . ?
C31 C30 1.376(3) . ?
C55 C54 1.389(3) . ?
C33 C34 1.388(4) . ?
C22 C23 1.374(3) . ?
C40 C41 1.379(3) . ?
C7 C8 1.385(3) . ?
C24 C23 1.370(4) . ?
C24 C25 1.369(4) . ?
C48 C47 1.379(4) . ?
C11 C10 1.380(4) . ?
C30 C29 1.376(4) . ?
C8 C9 1.375(4) . ?
C19 C18 1.369(4) . ?
C46 C47 1.384(4) . ?
C26 C25 1.382(4) . ?
C15 C14 1.378(4) . ?
C51 C52 1.385(4) . ?
C28 C29 1.378(4) . ?
C17 C18 1.382(4) . ?
C12 C13 1.382(4) . ?
C54 C53 1.380(4) . ?
C37 C36 1.400(4) . ?
C9 C10 1.373(4) . ?
C53 C52 1.381(4) . ?
C34 C35 1.371(4) . ?
C14 C13 1.372(4) . ?
C36 C35 1.373(5) . ?
